data_4115954
loop_
_publ_author_name
'Josef Breu'
'Cornelius Kratzer'
'Hartmut Yersin'

_publ_contact_author
;
       Dr. Josef Breu
       Institut f\"ur Anorganische Chemie
       Universit\"at Regensburg
       D-93040 Regensburg
       Germany
;
_publ_contact_author_email Josef.Breu@chemie.uni-regensburg.de
_publ_contact_author_fax '(+) 49 941 943 4983'
_publ_contact_author_phone '(+) 49 941 943 4513'
_publ_section_title
;
 Crystal Engineering as a Tool for Directed Radiationless Energy Transfer
 in Layered {\L-[Ru(bpy)3]\D-[Os(bpy)3]}(PF6)4
;
_journal_name_full 'Journal of the American Chemical Society'
_journal_page_first 2548
_journal_page_last 2555
_journal_paper_doi 10.1021/ja993104m
_journal_volume 122
_journal_year 2000
_chemical_compound_source 'see text'
_chemical_formula_moiety 'C30 H24 N6 Ru, C30 H24 N6 Os,  4(F6 P)'
_chemical_formula_sum 'C180 H144 F72 N36 Os3 P12 Ru3'
_chemical_formula_weight 5424.84
_chemical_name_systematic
;
 \L--Tris(2,2'-bibpyridyl)ruthenium(II)\D--Tris(2,2'-bibpyridyl)osmium(II)
 Tetra(hexafluorophosphate)
;
_space_group_IT_number 143
_symmetry_cell_setting trigonal
_symmetry_space_group_name_Hall 'P 3'
_symmetry_space_group_name_H-M 'P 3'
_atom_sites_solution_hydrogens geom
_atom_sites_solution_primary direct
_atom_sites_solution_secondary difmap
_cell_angle_alpha 90
_cell_angle_beta 90
_cell_angle_gamma 120
_cell_formula_units_Z 1
_cell_length_a 18.4189(10)
_cell_length_b 18.4189(10)
_cell_length_c 16.2309(9)
_cell_measurement_reflns_used 7998
_cell_measurement_temperature 105(1)
_cell_measurement_theta_max 25.8
_cell_measurement_theta_min 2.3
_cell_volume 4768.7(5)
_computing_molecular_graphics 'PLATON (Spek, 1990)'
_computing_publication_material 'PLATON (Spek, 1990)'
_computing_structure_refinement 'SHELXL-97 (Sheldrick, 1997)'
_computing_structure_solution 'SIR97 (Altomare, Cascarano, Giacovazzo & Guagliardi, 1993)'
_diffrn_ambient_temperature 105(1)
_diffrn_measured_fraction_theta_full 0.992
_diffrn_measured_fraction_theta_max 0.992
_diffrn_measurement_device_type 'STOE IPDS'
_diffrn_measurement_method rotation
_diffrn_radiation_monochromator graphite
_diffrn_radiation_source 'fine-focus sealed tube'
_diffrn_radiation_type 'Mo K\a'
_diffrn_radiation_wavelength 0.71069
_diffrn_reflns_av_R_equivalents 0.0349
_diffrn_reflns_av_sigmaI/netI 0.0375
_diffrn_reflns_limit_h_max 22
_diffrn_reflns_limit_h_min -22
_diffrn_reflns_limit_k_max 21
_diffrn_reflns_limit_k_min -22
_diffrn_reflns_limit_l_max 19
_diffrn_reflns_limit_l_min -19
_diffrn_reflns_number 37137
_diffrn_reflns_reduction_process
;
 ?
;
_diffrn_reflns_theta_full 25.81
_diffrn_reflns_theta_max 25.81
_diffrn_reflns_theta_min 1.79
_exptl_absorpt_coefficient_mu 2.46
_exptl_absorpt_correction_T_max 0.8340
_exptl_absorpt_correction_T_min 0.5006
_exptl_absorpt_correction_type numerical
_exptl_absorpt_process_details 'from crystal shape (FACEIT, Stoe, 1998)'
_exptl_crystal_colour 'dark blue'
_exptl_crystal_density_diffrn 1.889
_exptl_crystal_density_method 'Not Measured'
_exptl_crystal_description 'hexagonal prism'
_exptl_crystal_F_000 2664
_exptl_crystal_size_max 0.52
_exptl_crystal_size_mid 0.11
_exptl_crystal_size_min 0.08
_refine_diff_density_max 1.165
_refine_diff_density_min -0.422
_refine_diff_density_rms 0.103
_refine_ls_abs_structure_details 'Flack H.D. (1983), Acta Cryst. A39, 876-881'
_refine_ls_abs_structure_Flack -0.004(3)
_refine_ls_extinction_method none
_refine_ls_goodness_of_fit_ref 0.947
_refine_ls_hydrogen_treatment 'riding '
_refine_ls_matrix_type full
_refine_ls_number_parameters 922
_refine_ls_number_reflns 12138
_refine_ls_number_restraints 655
_refine_ls_restrained_S_all 0.925
_refine_ls_R_factor_all 0.0299
_refine_ls_R_factor_gt 0.0243
_refine_ls_shift/su_max 0.002
_refine_ls_shift/su_mean 0.000
_refine_ls_structure_factor_coef Fsqd
_refine_ls_weighting_details 'w=1/[\s^2^(Fo^2^)+(0.0268P)^2^+0.0000P] where P=(Fo^2^+2Fc^2^)/3'
_refine_ls_weighting_scheme calc
_refine_ls_wR_factor_gt 0.0503
_refine_ls_wR_factor_ref 0.0513
_reflns_number_gt 10828
_reflns_number_total 12138
_reflns_threshold_expression >2sigma(i)
_cod_data_source_file ja993104m_1.cif
_cod_data_source_block \a-{\L-[Ru(bpy)~3~]\D-[Os(bpy)~3~]}(PF~6~)~4~
_cod_depositor_comments
;
The following automatic conversions were performed:

'_refine_ls_weighting_scheme' value 'calc
w=1/[\s^2^(Fo^2^)+(0.0268P)^2^+0.0000P] where P=(Fo^2^+2Fc^2^)/3' was
changed to 'calc'. New tag '_refine_ls_weighting_details' was
created. The value of the new tag was set to
'w=1/[\s^2^(Fo^2^)+(0.0268P)^2^+0.0000P] where P=(Fo^2^+2Fc^2^)/3'.

Automatic conversion script
Id: cif_fix_values 3143 2015-03-26 13:38:13Z robertas 
;
_cod_database_code 4115954

loop_
_symmetry_equiv_pos_as_xyz
x,y,z
-y,x-y,z
-x+y,-x,z

loop_
_atom_site_aniso_label
_atom_site_aniso_U_11
_atom_site_aniso_U_22
_atom_site_aniso_U_33
_atom_site_aniso_U_23
_atom_site_aniso_U_13
_atom_site_aniso_U_12
Ru1 0.0110(1) 0.0110(1) 0.0117(1) 0.0000 0.0000 0.0055(1)
N11 0.0167(5) 0.0184(6) 0.0098(6) 0.0017(6) 0.0011(5) 0.0098(5)
N21 0.0122(6) 0.0104(5) 0.0175(7) 0.0070(5) -0.0005(5) 0.0031(4)
C12 0.0124(7) 0.0062(6) 0.0220(8) 0.0039(6) 0.0041(7) 0.0027(5)
C13 0.0155(7) 0.0194(8) 0.0226(9) -0.0019(7) -0.0003(7) 0.0078(6)
C14 0.0223(8) 0.0177(8) 0.0191(9) 0.0040(7) -0.0042(7) 0.0055(6)
C15 0.0228(8) 0.0234(8) 0.0130(8) -0.0019(7) -0.0084(7) 0.0064(7)
C16 0.0240(8) 0.0335(9) 0.0108(8) -0.0004(7) 0.0033(7) 0.0154(6)
C22 0.0192(7) 0.0102(6) 0.0131(8) 0.0061(6) 0.0034(6) 0.0086(5)
C23 0.0217(7) 0.0179(7) 0.0181(9) 0.0031(7) 0.0009(7) 0.0128(5)
C24 0.0234(8) 0.0164(7) 0.0212(9) -0.0022(7) 0.0073(7) 0.0099(6)
C25 0.0243(8) 0.0178(7) 0.0113(7) -0.0065(6) -0.0080(7) 0.0107(6)
C26 0.0177(7) 0.0112(7) 0.0216(9) -0.0021(7) -0.0020(7) 0.0048(6)
Os1 0.0120(1) 0.0120(1) 0.0095(1) 0.0000 0.0000 0.0060(1)
N11B 0.0117(7) 0.0104(6) 0.0152(7) 0.0054(5) 0.0072(5) 0.0033(5)
N21B 0.0139(6) 0.0177(6) 0.0140(6) 0.0009(5) 0.0010(7) 0.0084(5)
C12B 0.0104(7) 0.0118(7) 0.0162(8) -0.0008(7) -0.0025(7) 0.0034(6)
C13B 0.0210(9) 0.0156(8) 0.0218(10) 0.0014(8) -0.0016(8) 0.0052(7)
C14B 0.0185(8) 0.0192(8) 0.0179(9) 0.0016(7) -0.0014(7) 0.0063(6)
C15B 0.0198(8) 0.0298(9) 0.0214(9) 0.0065(8) 0.0083(8) 0.0105(7)
C16B 0.0181(8) 0.0107(7) 0.0198(9) -0.0002(6) 0.0009(7) 0.0073(6)
C22B 0.0170(7) 0.0116(7) 0.0129(8) 0.0020(6) -0.0004(7) 0.0082(5)
C23B 0.0221(8) 0.0207(8) 0.0212(9) -0.0003(7) -0.0027(8) 0.0126(6)
C24B 0.0282(8) 0.0246(8) 0.0189(9) -0.0063(7) -0.0039(7) 0.0194(6)
C25B 0.0252(7) 0.0251(8) 0.0169(9) -0.0004(7) 0.0025(7) 0.0185(6)
C26B 0.0138(7) 0.0244(8) 0.0150(9) -0.0012(7) 0.0079(7) 0.0087(6)
Ru2 0.0101(1) 0.0101(1) 0.0083(1) 0.0000 0.0000 0.0051(1)
N31 0.0177(6) 0.0122(6) 0.0108(7) 0.0014(5) 0.0023(6) 0.0083(5)
N41 0.0119(5) 0.0113(6) 0.0109(7) -0.0028(5) -0.0014(5) 0.0078(4)
C32 0.0137(7) 0.0134(7) 0.0236(9) -0.0010(7) -0.0021(7) 0.0062(6)
C33 0.0172(8) 0.0202(8) 0.0253(10) 0.0015(7) -0.0027(8) 0.0074(6)
C34 0.0187(8) 0.0197(9) 0.0234(10) -0.0004(8) 0.0010(8) 0.0041(7)
C35 0.0236(8) 0.0183(8) 0.0145(9) 0.0064(7) 0.0012(7) 0.0065(6)
C36 0.0201(8) 0.0131(8) 0.0181(9) 0.0040(7) -0.0074(7) 0.0028(6)
C42 0.0210(7) 0.0163(7) 0.0124(8) -0.0049(6) 0.0000(7) 0.0131(5)
C43 0.0143(7) 0.0187(8) 0.0199(9) 0.0015(7) -0.0026(7) 0.0073(6)
C44 0.0225(8) 0.0317(9) 0.0283(10) -0.0083(8) -0.0132(8) 0.0193(6)
C45 0.0300(8) 0.0259(8) 0.0121(9) 0.0081(7) 0.0024(7) 0.0171(6)
C46 0.0260(8) 0.0178(7) 0.0210(9) 0.0048(7) 0.0027(7) 0.0162(6)
Os2 0.0124(1) 0.0124(1) 0.0100(1) 0.0000 0.0000 0.0062(1)
N31B 0.0119(6) 0.0096(6) 0.0145(8) 0.0012(6) 0.0046(6) 0.0005(5)
N41B 0.0084(6) 0.0139(7) 0.0107(7) 0.0032(6) 0.0018(6) 0.0030(5)
C32B 0.0232(8) 0.0166(7) 0.0068(8) 0.0020(6) 0.0035(7) 0.0120(6)
C33B 0.0126(7) 0.0153(8) 0.0213(9) 0.0009(7) 0.0081(7) 0.0057(6)
C34B 0.0245(8) 0.0140(8) 0.0200(9) -0.0077(7) 0.0007(8) 0.0097(6)
C35B 0.0190(8) 0.0170(9) 0.0141(9) -0.0042(7) 0.0040(7) 0.0040(7)
C36B 0.0176(7) 0.0159(7) 0.0145(9) -0.0005(7) -0.0015(7) 0.0101(6)
C42B 0.0145(7) 0.0043(7) 0.0158(8) 0.0033(6) 0.0046(7) 0.0023(5)
C43B 0.0187(7) 0.0154(8) 0.0166(9) 0.0013(7) 0.0017(7) 0.0101(6)
C44B 0.0248(8) 0.0332(8) 0.0184(10) -0.0018(8) -0.0022(7) 0.0223(6)
C45B 0.0131(7) 0.0241(8) 0.0148(9) -0.0047(7) -0.0029(7) 0.0092(6)
C46B 0.0227(8) 0.0211(8) 0.0108(8) -0.0032(7) 0.0012(7) 0.0130(6)
Ru3 0.0111(1) 0.0111(1) 0.0097(1) 0.0000 0.0000 0.0055(1)
N51 0.0175(6) 0.0118(6) 0.0092(6) 0.0019(5) -0.0020(6) 0.0071(5)
N61 0.0101(6) 0.0135(6) 0.0127(7) -0.0024(5) -0.0052(5) 0.0099(4)
C52 0.0124(7) 0.0177(7) 0.0137(8) 0.0006(7) -0.0004(7) 0.0086(5)
C53 0.0148(8) 0.0132(7) 0.0214(9) -0.0037(7) -0.0067(7) 0.0059(6)
C54 0.0257(8) 0.0173(7) 0.0171(9) -0.0016(7) -0.0009(7) 0.0149(6)
C55 0.0169(8) 0.0277(8) 0.0222(10) -0.0040(7) 0.0011(7) 0.0169(6)
C56 0.0143(8) 0.0119(8) 0.0113(8) 0.0030(7) 0.0003(7) -0.0015(6)
C62 0.0150(7) 0.0155(7) 0.0117(8) -0.0006(6) -0.0043(6) 0.0085(5)
C63 0.0178(8) 0.0173(8) 0.0220(9) 0.0070(7) 0.0042(7) 0.0089(6)
C64 0.0093(8) 0.0207(9) 0.0227(10) 0.0045(8) 0.0007(7) 0.0001(6)
C65 0.0183(8) 0.0275(9) 0.0161(9) 0.0030(7) 0.0029(7) 0.0108(7)
C66 0.0193(8) 0.0268(8) 0.0123(9) -0.0006(7) 0.0037(7) 0.0136(6)
Os3 0.0113(1) 0.0113(1) 0.0117(1) 0.0000 0.0000 0.0056(1)
N51B 0.0109(5) 0.0147(6) 0.0177(7) -0.0008(6) -0.0051(5) 0.0116(4)
N61B 0.0180(7) 0.0103(7) 0.0088(7) -0.0045(6) -0.0047(6) 0.0039(5)
C52B 0.0102(7) 0.0116(7) 0.0137(8) -0.0041(6) -0.0007(6) 0.0083(5)
C53B 0.0160(8) 0.0164(8) 0.0195(9) -0.0055(7) 0.0005(7) 0.0067(6)
C54B 0.0295(8) 0.0283(8) 0.0127(9) -0.0022(7) -0.0036(7) 0.0220(6)
C55B 0.0251(9) 0.0258(9) 0.0124(9) 0.0039(7) -0.0012(7) 0.0146(6)
C56B 0.0229(7) 0.0287(8) 0.0118(9) 0.0056(7) 0.0006(7) 0.0210(6)
C62B 0.0110(7) 0.0103(7) 0.0115(8) -0.0024(6) 0.0006(6) 0.0053(5)
C63B 0.0155(8) 0.0171(8) 0.0158(9) -0.0042(7) -0.0031(7) 0.0068(6)
C64B 0.0178(8) 0.0152(8) 0.0245(10) 0.0021(8) 0.0078(8) 0.0044(6)
C65B 0.0264(9) 0.0183(8) 0.0136(9) 0.0063(7) 0.0001(7) 0.0118(7)
C66B 0.0192(8) 0.0205(8) 0.0152(9) 0.0076(7) 0.0021(7) 0.0101(6)
P1 0.0300(2) 0.0273(2) 0.0108(2) -0.0002(2) 0.0009(2) 0.0183(2)
F11 0.0481(5) 0.0563(6) 0.0209(6) -0.0124(5) -0.0037(5) 0.0386(4)
F12 0.0346(6) 0.0351(6) 0.0281(6) -0.0126(5) -0.0068(5) 0.0180(4)
F13 0.0669(7) 0.0435(6) 0.0300(7) 0.0168(5) 0.0231(6) 0.0336(5)
F14 0.0422(6) 0.0656(7) 0.0203(6) -0.0043(5) -0.0122(5) 0.0356(5)
F15 0.0509(7) 0.0291(5) 0.0315(7) 0.0047(5) -0.0083(6) 0.0202(5)
F16 0.0408(5) 0.0435(5) 0.0248(6) 0.0045(5) 0.0160(5) 0.0293(4)
P1B 0.0264(2) 0.0194(2) 0.0117(2) -0.0003(2) -0.0008(2) 0.0088(2)
F11B 0.0471(6) 0.0360(5) 0.0268(6) 0.0155(5) 0.0121(5) 0.0260(4)
F12B 0.0426(7) 0.0312(6) 0.0287(6) -0.0140(5) 0.0080(6) 0.0064(5)
F13B 0.0343(6) 0.0436(6) 0.0245(6) -0.0060(5) 0.0022(5) 0.0165(5)
F14B 0.0487(7) 0.0254(5) 0.0250(6) -0.0046(5) -0.0077(5) 0.0182(5)
F15B 0.0354(6) 0.0373(7) 0.0215(6) 0.0047(5) 0.0080(5) 0.0077(5)
F16B 0.0431(6) 0.0488(7) 0.0258(6) 0.0090(5) -0.0106(5) 0.0209(5)
P2 0.0295(2) 0.0312(2) 0.0129(2) -0.0020(2) -0.0024(2) 0.0203(2)
F21 0.0576(6) 0.0467(6) 0.0236(6) -0.0055(5) -0.0180(5) 0.0361(4)
F22 0.0382(6) 0.0395(6) 0.0271(7) -0.0062(6) -0.0108(5) 0.0187(5)
F23 0.0476(6) 0.0685(7) 0.0334(7) 0.0279(6) 0.0181(6) 0.0380(5)
F24 0.0645(7) 0.0465(6) 0.0266(6) -0.0149(5) -0.0097(6) 0.0393(5)
F25 0.0328(5) 0.0438(7) 0.0368(7) -0.0102(6) 0.0020(5) 0.0212(4)
F26 0.0329(5) 0.0417(6) 0.0265(6) 0.0104(5) 0.0008(5) 0.0243(4)
P2B 0.0181(2) 0.0278(2) 0.0112(2) -0.0022(2) -0.0030(2) 0.0081(2)
F21B 0.0302(5) 0.0464(6) 0.0256(6) 0.0104(5) 0.0128(5) 0.0236(4)
F22B 0.0229(6) 0.0419(7) 0.0300(6) 0.0068(6) -0.0143(5) -0.0018(6)
F23B 0.0415(6) 0.0329(6) 0.0254(6) 0.0055(5) -0.0049(5) 0.0175(5)
F24B 0.0265(6) 0.0351(6) 0.0314(6) -0.0169(5) -0.0115(5) 0.0151(5)
F25B 0.0346(6) 0.0400(6) 0.0241(6) 0.0078(5) 0.0049(6) 0.0102(5)
F26B 0.0441(7) 0.0479(7) 0.0290(6) -0.0186(5) 0.0073(5) 0.0183(5)

loop_
_atom_site_label
_atom_site_thermal_displace_type
_atom_site_fract_x
_atom_site_fract_y
_atom_site_fract_z
_atom_site_occupancy
_atom_site_U_iso_or_equiv
Ru1 Uani 0.66667 0.33333 0.50236(1) 1.000 0.0112(1)
N11 Uani 0.57150(8) 0.33587(10) 0.43816(8) 1.000 0.0145(3)
N21 Uani 0.65251(8) 0.42039(8) 0.56824(9) 1.000 0.0145(3)
C12 Uani 0.54622(11) 0.38875(10) 0.46684(11) 1.000 0.0144(4)
C13 Uani 0.48720(11) 0.39968(12) 0.42397(12) 1.000 0.0196(5)
C14 Uani 0.45385(12) 0.35718(12) 0.35108(12) 1.000 0.0217(5)
C15 Uani 0.47656(12) 0.30025(13) 0.32442(12) 1.000 0.0220(5)
C16 Uani 0.53483(12) 0.29018(13) 0.36923(11) 1.000 0.0223(5)
C22 Uani 0.58779(10) 0.43245(10) 0.54287(11) 1.000 0.0136(4)
C23 Uani 0.56529(11) 0.48251(11) 0.58803(11) 1.000 0.0179(4)
C24 Uani 0.60914(12) 0.52189(12) 0.65854(12) 1.000 0.0204(5)
C25 Uani 0.67720(11) 0.51212(10) 0.68130(10) 1.000 0.0177(4)
C26 Uani 0.69681(12) 0.46188(11) 0.63695(12) 1.000 0.0179(4)
Os1 Uani 0.66667 0.33333 0.98462 1.000 0.0112(1)
N11B Uani 0.75434(9) 0.43800(8) 0.92132(9) 1.000 0.0134(4)
N21B Uani 0.66696(10) 0.42891(8) 1.05062(8) 1.000 0.0150(3)
C12B Uani 0.76928(11) 0.51275(11) 0.94974(11) 1.000 0.0138(4)
C13B Uani 0.82269(13) 0.58678(12) 0.90861(12) 1.000 0.0212(5)
C14B Uani 0.86301(12) 0.58448(12) 0.83815(12) 1.000 0.0199(5)
C15B Uani 0.85051(13) 0.50878(14) 0.81085(12) 1.000 0.0245(5)
C16B Uani 0.79401(11) 0.43590(11) 0.85336(12) 1.000 0.0162(5)
C22B Uani 0.72258(11) 0.50828(11) 1.02561(11) 1.000 0.0134(4)
C23B Uani 0.73708(12) 0.57753(12) 1.07160(12) 1.000 0.0205(5)
C24B Uani 0.69333(12) 0.56612(12) 1.14393(12) 1.000 0.0211(5)
C25B Uani 0.63237(12) 0.48533(12) 1.16762(12) 1.000 0.0198(5)
C26B Uani 0.62048(11) 0.41849(12) 1.11876(12) 1.000 0.0181(5)
Ru2 Uani 0.33333 0.66667 0.48433(1) 1.000 0.0095(1)
N31 Uani 0.43749(9) 0.75360(9) 0.42047(9) 1.000 0.0132(4)
N41 Uani 0.42833(8) 0.66656(9) 0.55037(9) 1.000 0.0105(3)
C32 Uani 0.51304(11) 0.76897(11) 0.45018(12) 1.000 0.0172(4)
C33 Uani 0.58665(12) 0.82229(13) 0.40879(13) 1.000 0.0218(5)
C34 Uani 0.58371(13) 0.86271(13) 0.33859(13) 1.000 0.0230(5)
C35 Uani 0.50788(13) 0.85057(12) 0.31021(12) 1.000 0.0206(5)
C36 Uani 0.43612(12) 0.79551(12) 0.35348(12) 1.000 0.0195(5)
C42 Uani 0.50759(11) 0.72270(11) 0.52577(11) 1.000 0.0149(4)
C43 Uani 0.57773(12) 0.73738(12) 0.57210(12) 1.000 0.0181(5)
C44 Uani 0.56572(12) 0.69285(13) 0.64400(13) 1.000 0.0249(5)
C45 Uani 0.48489(12) 0.63204(12) 0.66652(12) 1.000 0.0213(5)
C46 Uani 0.41814(12) 0.62026(11) 0.61870(12) 1.000 0.0193(5)
Os2 Uani 0.33333 0.66667 1.00238(1) 1.000 0.0116(1)
N31B Uani 0.33505(10) 0.57066(9) 0.93909(10) 1.000 0.0142(4)
N41B Uani 0.42016(9) 0.65085(9) 1.06770(10) 1.000 0.0121(4)
C32B Uani 0.38761(11) 0.54515(11) 0.96665(11) 1.000 0.0146(4)
C33B Uani 0.40024(11) 0.48658(12) 0.92475(12) 1.000 0.0170(5)
C34B Uani 0.35620(12) 0.45274(12) 0.85218(13) 1.000 0.0195(5)
C35B Uani 0.30050(12) 0.47585(12) 0.82550(12) 1.000 0.0189(5)
C36B Uani 0.29124(12) 0.53488(12) 0.86907(12) 1.000 0.0152(4)
C42B Uani 0.43354(11) 0.58751(10) 1.04400(11) 1.000 0.0126(4)
C43B Uani 0.48240(11) 0.56423(12) 1.08871(12) 1.000 0.0162(5)
C44B Uani 0.52253(12) 0.60968(13) 1.15899(13) 1.000 0.0220(5)
C45B Uani 0.51249(11) 0.67697(13) 1.18180(13) 1.000 0.0174(5)
C46B Uani 0.46315(12) 0.69692(12) 1.13549(12) 1.000 0.0173(5)
Ru3 Uani 1.00000 1.00000 0.51555(1) 1.000 0.0107(1)
N51 Uani 0.99312(10) 0.90140(8) 0.44966(9) 1.000 0.0129(3)
N61 Uani 0.90901(9) 0.89950(9) 0.57995(9) 1.000 0.0103(4)
C52 Uani 0.93096(11) 0.82373(11) 0.47160(11) 1.000 0.0141(4)
C53 Uani 0.91213(12) 0.75351(12) 0.42500(12) 1.000 0.0170(5)
C54 Uani 0.95585(12) 0.76264(12) 0.35301(12) 1.000 0.0182(5)
C55 Uani 1.02150(11) 0.84041(12) 0.33282(13) 1.000 0.0197(5)
C56 Uani 1.03861(12) 0.90841(12) 0.38131(11) 1.000 0.0161(5)
C62 Uani 0.88705(11) 0.82205(11) 0.54930(11) 1.000 0.0137(4)
C63 Uani 0.82982(12) 0.74892(12) 0.58858(13) 1.000 0.0190(5)
C64 Uani 0.79109(12) 0.75367(13) 0.66010(13) 1.000 0.0209(5)
C65 Uani 0.81214(12) 0.83291(13) 0.69000(12) 1.000 0.0209(5)
C66 Uani 0.87002(12) 0.90430(13) 0.64969(12) 1.000 0.0185(5)
Os3 Uani 1.00000 1.00000 1.01557 1.000 0.0115(1)
N51B Uani 0.90115(8) 0.99207(10) 0.94928(9) 1.000 0.0121(3)
N61B Uani 0.89856(10) 0.90817(10) 1.07910(9) 1.000 0.0138(4)
C52B Uani 0.82402(10) 0.93206(11) 0.97166(11) 1.000 0.0106(4)
C53B Uani 0.75394(12) 0.91235(13) 0.92415(12) 1.000 0.0179(5)
C54B Uani 0.76428(13) 0.95819(13) 0.85303(12) 1.000 0.0201(5)
C55B Uani 0.84156(13) 1.02194(13) 0.83228(12) 1.000 0.0203(5)
C56B Uani 0.90987(12) 1.03864(12) 0.88184(12) 1.000 0.0175(5)
C62B Uani 0.82104(11) 0.88622(11) 1.04834(11) 1.000 0.0109(4)
C63B Uani 0.74855(12) 0.82944(12) 1.08721(12) 1.000 0.0167(5)
C64B Uani 0.75348(13) 0.79151(13) 1.15977(13) 1.000 0.0209(5)
C65B Uani 0.83236(13) 0.81194(13) 1.19024(13) 1.000 0.0192(5)
C66B Uani 0.90309(13) 0.86820(13) 1.14782(12) 1.000 0.0182(5)
P1 Uani 0.31018(3) 0.32717(3) 0.61675(3) 1.000 0.0209(1)
F11 Uani 0.25764(8) 0.35687(8) 0.67193(7) 1.000 0.0362(3)
F12 Uani 0.23263(8) 0.28267(8) 0.55496(8) 1.000 0.0323(3)
F13 Uani 0.27327(9) 0.24277(9) 0.67063(8) 1.000 0.0441(4)
F14 Uani 0.38784(8) 0.37406(9) 0.67991(7) 1.000 0.0389(4)
F15 Uani 0.34690(9) 0.41146(8) 0.56387(9) 1.000 0.0371(4)
F16 Uani 0.36311(8) 0.29749(8) 0.56218(8) 1.000 0.0327(3)
P1B Uani 0.66365(3) 0.64512(3) 0.38527(3) 1.000 0.0203(1)
F11B Uani 0.69906(8) 0.60155(8) 0.44511(8) 1.000 0.0343(3)
F12B Uani 0.61380(9) 0.55917(8) 0.33382(8) 1.000 0.0395(4)
F13B Uani 0.58344(8) 0.61533(9) 0.44308(8) 1.000 0.0355(3)
F14B Uani 0.71382(8) 0.73051(7) 0.43558(7) 1.000 0.0332(3)
F15B Uani 0.74397(8) 0.67376(9) 0.32576(8) 1.000 0.0361(4)
F16B Uani 0.62863(8) 0.68906(9) 0.32344(8) 1.000 0.0402(4)
P2 Uani 0.32731(3) 0.30973(3) 1.11667(3) 1.000 0.0223(1)
F21 Uani 0.35633(9) 0.25687(9) 1.17226(8) 1.000 0.0382(3)
F22 Uani 0.28135(9) 0.23174(9) 1.05513(8) 1.000 0.0353(4)
F23 Uani 0.24249(9) 0.27206(10) 1.17023(9) 1.000 0.0458(4)
F24 Uani 0.37327(9) 0.38695(9) 1.18002(8) 1.000 0.0407(4)
F25 Uani 0.41199(8) 0.34668(9) 1.06447(8) 1.000 0.0369(4)
F26 Uani 0.29619(8) 0.36186(8) 1.06338(8) 1.000 0.0312(3)
P2B Uani 0.64459(3) 0.66372(3) 0.88536(3) 1.000 0.0205(1)
F21B Uani 0.60106(8) 0.69864(8) 0.94570(8) 1.000 0.0321(3)
F22B Uani 0.55915(8) 0.61410(9) 0.83387(8) 1.000 0.0396(4)
F23B Uani 0.61409(8) 0.58349(8) 0.94389(8) 1.000 0.0338(3)
F24B Uani 0.72985(7) 0.71381(8) 0.93565(8) 1.000 0.0311(3)
F25B Uani 0.67375(10) 0.74441(8) 0.82625(7) 1.000 0.0367(3)
F26B Uani 0.68855(8) 0.62806(9) 0.82403(8) 1.000 0.0424(4)
H13 Uiso 0.46962(11) 0.43660(12) 0.44486(12) 1.000 0.0230
H14 Uiso 0.41596(12) 0.36701(12) 0.31990(12) 1.000 0.0260
H15 Uiso 0.45250(12) 0.26832(13) 0.27587(12) 1.000 0.0260
H16 Uiso 0.54963(12) 0.25019(13) 0.35131(11) 1.000 0.0270
H23 Uiso 0.51998(11) 0.48948(11) 0.57035(11) 1.000 0.0220
H24 Uiso 0.59357(12) 0.55489(12) 0.69095(12) 1.000 0.0240
H25 Uiso 0.70984(11) 0.54093(10) 0.72816(10) 1.000 0.0210
H26 Uiso 0.74252(12) 0.45533(11) 0.65408(12) 1.000 0.0220
H13B Uiso 0.83134(13) 0.63884(12) 0.92909(12) 1.000 0.0250
H14B Uiso 0.89888(12) 0.63456(12) 0.80895(12) 1.000 0.0240
H15B Uiso 0.87964(13) 0.50568(14) 0.76390(12) 1.000 0.0290
H16B Uiso 0.78359(11) 0.38315(11) 0.83308(12) 1.000 0.0190
H23B Uiso 0.77676(12) 0.63239(12) 1.05353(12) 1.000 0.0250
H24B Uiso 0.70459(12) 0.61290(12) 1.17743(12) 1.000 0.0250
H25B Uiso 0.59989(12) 0.47642(12) 1.21597(12) 1.000 0.0240
H26B Uiso 0.57823(11) 0.36347(12) 1.13368(12) 1.000 0.0220
H33 Uiso 0.63885(12) 0.83090(13) 0.42877(13) 1.000 0.0260
H34 Uiso 0.63391(13) 0.89894(13) 0.30973(13) 1.000 0.0280
H35 Uiso 0.50482(13) 0.87894(12) 0.26261(12) 1.000 0.0250
H36 Uiso 0.38361(12) 0.78715(12) 0.33475(12) 1.000 0.0230
H43 Uiso 0.63263(12) 0.77729(12) 0.55435(12) 1.000 0.0220
H44 Uiso 0.61215(12) 0.70358(13) 0.67781(13) 1.000 0.0300
H45 Uiso 0.47588(12) 0.59898(12) 0.71445(12) 1.000 0.0260
H46 Uiso 0.36317(12) 0.57831(11) 0.63413(12) 1.000 0.0230
H33B Uiso 0.43812(11) 0.47008(12) 0.94529(12) 1.000 0.0200
H34B Uiso 0.36482(12) 0.41382(12) 0.82139(13) 1.000 0.0230
H35B Uiso 0.26829(12) 0.45141(12) 0.77718(12) 1.000 0.0230
H36B Uiso 0.25286(12) 0.55114(12) 0.84947(12) 1.000 0.0180
H43B Uiso 0.48844(11) 0.51816(12) 1.07178(12) 1.000 0.0190
H44B Uiso 0.55641(12) 0.59501(13) 1.19109(13) 1.000 0.0260
H45B Uiso 0.53991(11) 0.70891(13) 1.22946(13) 1.000 0.0210
H46B Uiso 0.45836(12) 0.74418(12) 1.15061(12) 1.000 0.0210
H53 Uiso 0.86955(12) 0.69957(12) 0.44239(12) 1.000 0.0200
H54 Uiso 0.94079(12) 0.71591(12) 0.31798(12) 1.000 0.0220
H55 Uiso 1.05486(11) 0.84717(12) 0.28566(13) 1.000 0.0240
H56 Uiso 1.08372(12) 0.96200(12) 0.36646(11) 1.000 0.0190
H63 Uiso 0.81715(12) 0.69597(12) 0.56684(13) 1.000 0.0230
H64 Uiso 0.75129(12) 0.70430(13) 0.68799(13) 1.000 0.0250
H65 Uiso 0.78619(12) 0.83756(13) 0.73874(12) 1.000 0.0250
H66 Uiso 0.88307(12) 0.95766(13) 0.67060(12) 1.000 0.0220
H53B Uiso 0.70007(12) 0.86842(13) 0.94000(12) 1.000 0.0220
H54B Uiso 0.71743(13) 0.94508(13) 0.81884(12) 1.000 0.0240
H55B Uiso 0.84888(13) 1.05472(13) 0.78451(12) 1.000 0.0240
H56B Uiso 0.96377(12) 1.08377(12) 0.86790(12) 1.000 0.0210
H63B Uiso 0.69557(12) 0.81607(12) 1.06501(12) 1.000 0.0200
H64B Uiso 0.70400(13) 0.75243(13) 1.18798(13) 1.000 0.0250
H65B Uiso 0.83717(13) 0.78723(13) 1.23981(13) 1.000 0.0230
H66B Uiso 0.95646(13) 0.87944(13) 1.16699(12) 1.000 0.0220

loop_
_atom_type_symbol
_atom_type_description
_atom_type_scat_dispersion_real
_atom_type_scat_dispersion_imag
_atom_type_scat_source
Ru Ru -1.2594 0.8363 'International Tables Vol C Tables 4.2.6.8 and 6.1.1.4'
P P 0.1023 0.0942 'International Tables Vol C Tables 4.2.6.8 and 6.1.1.4'
Os Os -1.2165 7.6030 'International Tables Vol C Tables 4.2.6.8 and 6.1.1.4'
N N 0.0061 0.0033 'International Tables Vol C Tables 4.2.6.8 and 6.1.1.4'
F F 0.0171 0.0103 'International Tables Vol C Tables 4.2.6.8 and 6.1.1.4'
H H 0.0000 0.0000 'International Tables Vol C Tables 4.2.6.8 and 6.1.1.4'
C C 0.0033 0.0016 'International Tables Vol C Tables 4.2.6.8 and 6.1.1.4'

loop_
_geom_angle_atom_site_label_1
_geom_angle_atom_site_label_2
_geom_angle_atom_site_label_3
_geom_angle
_geom_angle_site_symmetry_1
_geom_angle_site_symmetry_3
_geom_angle_publ_flag
N11B Os1 N21B 89.52(7) 3_665 2_655 yes
N21B Os1 N21B 95.38(7) 2_655 3_665 yes
N11B Os1 N21B 78.12(7) 3_665 3_665 yes
N11B Os1 N21B 89.52(7) 2_655 . yes
N21B Os1 N21B 95.38(6) . 2_655 yes
N11B Os1 N21B 78.12(6) . . yes
N11B Os1 N11B 97.41(7) . 2_655 yes
N11B Os1 N21B 172.23(7) . 2_655 yes
N11B Os1 N11B 97.41(6) . 3_665 yes
N11B Os1 N21B 89.52(7) . 3_665 yes
N21B Os1 N21B 95.38(7) . 3_665 yes
N11B Os1 N21B 78.12(7) 2_655 2_655 yes
N11B Os1 N21B 172.23(8) 3_665 . yes
N11B Os1 N21B 172.23(7) 2_655 3_665 yes
N11B Os1 N11B 97.41(8) 2_655 3_665 yes
N31B Os2 N41B 77.80(8) 2_665 2_665 yes
N41B Os2 N41B 95.83(8) . 3_565 yes
N41B Os2 N41B 95.83(7) . 2_665 yes
N31B Os2 N41B 172.08(6) 3_565 . yes
N31B Os2 N41B 89.56(7) 3_565 2_665 yes
N31B Os2 N31B 97.27(7) 2_665 3_565 yes
N31B Os2 N41B 172.08(8) 2_665 3_565 yes
N31B Os2 N41B 89.56(7) 2_665 . yes
N41B Os2 N41B 95.83(7) 2_665 3_565 yes
N31B Os2 N41B 77.80(8) 3_565 3_565 yes
N31B Os2 N31B 97.27(7) . 2_665 yes
N31B Os2 N41B 172.08(8) . 2_665 yes
N31B Os2 N41B 77.80(7) . . yes
N31B Os2 N41B 89.56(7) . 3_565 yes
N31B Os2 N31B 97.27(7) . 3_565 yes
N51B Os3 N61B 172.06(9) 2_765 3_675 yes
N51B Os3 N51B 95.12(8) . 3_675 yes
N51B Os3 N51B 95.12(7) 2_765 3_675 yes
N51B Os3 N61B 78.26(7) . . yes
N51B Os3 N51B 95.12(7) . 2_765 yes
N51B Os3 N61B 89.88(8) . 3_675 yes
N51B Os3 N61B 89.88(7) 2_765 . yes
N61B Os3 N61B 97.19(8) . 2_765 yes
N51B Os3 N61B 172.06(9) 3_675 . yes
N61B Os3 N61B 97.19(7) . 3_675 yes
N51B Os3 N61B 78.26(8) 2_765 2_765 yes
N51B Os3 N61B 78.26(7) 3_675 3_675 yes
N51B Os3 N61B 89.88(9) 3_675 2_765 yes
N61B Os3 N61B 97.19(9) 2_765 3_675 yes
N51B Os3 N61B 172.06(8) . 2_765 yes
N11 Ru1 N21 78.67(7) 3_665 3_665 yes
N21 Ru1 N21 95.26(6) 2_655 3_665 yes
N11 Ru1 N21 89.82(6) 3_665 . yes
N11 Ru1 N21 172.44(7) 2_655 . yes
N21 Ru1 N21 95.26(6) . 2_655 yes
N11 Ru1 N21 172.44(6) . 3_665 yes
N11 Ru1 N11 96.67(7) . 2_655 yes
N11 Ru1 N21 89.82(6) . 2_655 yes
N11 Ru1 N11 96.67(7) . 3_665 yes
N11 Ru1 N21 172.44(8) 3_665 2_655 yes
N11 Ru1 N21 78.67(7) 2_655 2_655 yes
N11 Ru1 N11 96.67(7) 2_655 3_665 yes
N21 Ru1 N21 95.26(6) . 3_665 yes
N11 Ru1 N21 78.67(6) . . yes
N11 Ru1 N21 89.82(7) 2_655 3_665 yes
N31 Ru2 N41 89.79(8) 2_665 3_565 yes
N31 Ru2 N31 96.92(8) 2_665 3_565 yes
N41 Ru2 N41 95.22(7) . 3_565 yes
N31 Ru2 N41 89.79(8) 3_565 . yes
N31 Ru2 N41 78.50(7) 2_665 2_665 yes
N31 Ru2 N41 89.79(7) . 2_665 yes
N31 Ru2 N31 96.92(7) . 3_565 yes
N31 Ru2 N41 78.50(6) . . yes
N41 Ru2 N41 95.22(7) 2_665 3_565 yes
N31 Ru2 N41 78.50(7) 3_565 3_565 yes
N41 Ru2 N41 95.22(7) . 2_665 yes
N31 Ru2 N41 172.32(8) . 3_565 yes
N31 Ru2 N41 172.32(7) 2_665 . yes
N31 Ru2 N41 172.32(9) 3_565 2_665 yes
N31 Ru2 N31 96.92(7) . 2_665 yes
N51 Ru3 N61 89.71(7) 2_765 3_675 yes
N51 Ru3 N61 172.67(8) . 3_675 yes
N51 Ru3 N51 95.41(7) 2_765 3_675 yes
N51 Ru3 N61 172.67(7) 2_765 . yes
N51 Ru3 N51 95.41(7) . 3_675 yes
N61 Ru3 N61 96.44(7) . 2_765 yes
N51 Ru3 N61 89.71(7) . 2_765 yes
N51 Ru3 N51 95.41(7) . 2_765 yes
N51 Ru3 N61 89.71(7) 3_675 . yes
N61 Ru3 N61 96.44(6) . 3_675 yes
N51 Ru3 N61 78.85(7) 2_765 2_765 yes
N51 Ru3 N61 172.67(7) 3_675 2_765 yes
N51 Ru3 N61 78.85(6) . . yes
N51 Ru3 N61 78.85(8) 3_675 3_675 yes
N61 Ru3 N61 96.44(8) 2_765 3_675 yes
F11 P1 F13 89.46(8) . . yes
F13 P1 F16 90.35(8) . . yes
F12 P1 F15 89.82(8) . . yes
F12 P1 F16 91.05(8) . . yes
F13 P1 F15 179.53(9) . . yes
F11 P1 F14 89.27(8) . . yes
F11 P1 F15 90.17(8) . . yes
F12 P1 F14 178.41(8) . . yes
F15 P1 F16 90.02(8) . . yes
F14 P1 F16 90.35(8) . . yes
F11 P1 F12 89.33(8) . . yes
F14 P1 F15 89.42(8) . . yes
F13 P1 F14 90.29(8) . . yes
F12 P1 F13 90.46(8) . . yes
F11 P1 F16 179.57(9) . . yes
F11B P1B F15B 89.44(8) . . yes
F12B P1B F14B 179.40(8) . . yes
F13B P1B F16B 90.26(8) . . yes
F13B P1B F15B 178.97(8) . . yes
F14B P1B F16B 90.21(7) . . yes
F15B P1B F16B 89.70(8) . . yes
F11B P1B F16B 179.06(8) . . yes
F12B P1B F13B 89.55(8) . . yes
F12B P1B F15B 89.42(8) . . yes
F11B P1B F14B 90.19(7) . . yes
F11B P1B F13B 90.58(8) . . yes
F11B P1B F12B 89.81(8) . . yes
F14B P1B F15B 89.98(8) . . yes
F12B P1B F16B 89.78(8) . . yes
F13B P1B F14B 91.05(8) . . yes
F22 P2 F24 178.89(8) . . yes
F21 P2 F22 89.63(8) . . yes
F25 P2 F26 91.38(8) . . yes
F23 P2 F26 89.36(9) . . yes
F24 P2 F25 89.56(8) . . yes
F24 P2 F26 90.17(8) . . yes
F22 P2 F23 89.22(8) . . yes
F21 P2 F26 178.20(9) . . yes
F21 P2 F25 90.36(9) . . yes
F21 P2 F23 88.90(9) . . yes
F21 P2 F24 89.39(8) . . yes
F22 P2 F25 90.97(8) . . yes
F23 P2 F24 90.24(8) . . yes
F23 P2 F25 179.23(8) . . yes
F22 P2 F26 90.79(8) . . yes
F22B P2B F24B 179.32(7) . . yes
F22B P2B F25B 89.71(8) . . yes
F21B P2B F23B 89.58(8) . . yes
F24B P2B F26B 90.11(8) . . yes
F22B P2B F23B 89.53(8) . . yes
F25B P2B F26B 90.25(8) . . yes
F21B P2B F22B 90.11(8) . . yes
F21B P2B F24B 90.03(8) . . yes
F21B P2B F25B 89.81(8) . . yes
F21B P2B F26B 179.85(8) . . yes
F24B P2B F25B 89.63(8) . . yes
F22B P2B F26B 89.75(8) . . yes
F23B P2B F24B 91.14(8) . . yes
F23B P2B F25B 179.02(10) . . yes
F23B P2B F26B 90.36(8) . . yes
Ru1 N11 C12 116.41(12) . . yes
C12 N11 C16 119.00(18) . . yes
Ru1 N11 C16 124.57(15) . . yes
Ru1 N21 C22 115.36(11) . . yes
C22 N21 C26 118.39(16) . . yes
Ru1 N21 C26 126.08(14) . . yes
C12B N11B C16B 118.62(15) . . yes
Os1 N11B C12B 116.72(13) . . yes
Os1 N11B C16B 124.61(11) . . yes
C22B N21B C26B 118.64(15) . . yes
Os1 N21B C22B 116.23(13) . . yes
Os1 N21B C26B 124.99(11) . . yes
Ru2 N31 C32 116.16(12) . . yes
C32 N31 C36 118.60(17) . . yes
Ru2 N31 C36 125.24(15) . . yes
C42 N41 C46 118.52(17) . . yes
Ru2 N41 C42 115.93(12) . . yes
Ru2 N41 C46 125.36(14) . . yes
Os2 N31B C36B 125.00(15) . . yes
C32B N31B C36B 117.71(17) . . yes
Os2 N31B C32B 117.16(12) . . yes
Os2 N41B C42B 117.51(13) . . yes
Os2 N41B C46B 125.05(14) . . yes
C42B N41B C46B 117.38(18) . . yes
Ru3 N51 C52 116.17(13) . . yes
C52 N51 C56 118.01(15) . . yes
Ru3 N51 C56 125.36(12) . . yes
Ru3 N61 C62 115.93(12) . . yes
Ru3 N61 C66 125.52(13) . . yes
C62 N61 C66 118.55(16) . . yes
C13 C12 C22 125.14(18) . . no
N11 C12 C22 114.32(18) . . yes
N11 C12 C13 120.52(16) . . yes
C12 C13 C14 120.4(2) . . no
C13 C14 C15 118.8(2) . . no
C14 C15 C16 119.19(19) . . no
N11 C16 C15 121.9(2) . . yes
C12 C22 C23 124.11(19) . . no
N21 C22 C23 121.08(16) . . yes
N21 C22 C12 114.81(16) . . yes
C22 C23 C24 119.7(2) . . no
C23 C24 C25 118.50(19) . . no
C24 C25 C26 120.53(17) . . no
N21 C26 C25 121.7(2) . . yes
Os3 N51B C52B 116.87(12) . . yes
Os3 N51B C56B 124.01(15) . . yes
C52B N51B C56B 118.91(18) . . yes
C62B N61B C66B 118.41(18) . . yes
Os3 N61B C66B 125.28(16) . . yes
Os3 N61B C62B 116.31(12) . . yes
C12 C13 H13 119.8(2) . . no
C14 C13 H13 119.8(3) . . no
C13 C14 H14 120.6(2) . . no
C15 C14 H14 120.6(2) . . no
C14 C15 H15 120.4(3) . . no
C16 C15 H15 120.4(3) . . no
C15 C16 H16 119.1(2) . . no
N11 C16 H16 119.1(3) . . no
C24 C23 H23 120.2(2) . . no
C22 C23 H23 120.2(2) . . no
C25 C24 H24 120.8(2) . . no
C23 C24 H24 120.7(3) . . no
C26 C25 H25 119.7(3) . . no
C24 C25 H25 119.7(2) . . no
N21 C26 H26 119.1(2) . . no
C25 C26 H26 119.1(2) . . no
C13B C12B C22B 124.10(17) . . no
N11B C12B C22B 114.39(15) . . yes
N11B C12B C13B 121.49(18) . . yes
C12B C13B C14B 119.82(18) . . no
C13B C14B C15B 118.83(19) . . no
C14B C15B C16B 118.9(2) . . no
N11B C16B C15B 122.30(17) . . yes
C12B C22B C23B 123.94(17) . . no
N21B C22B C23B 121.58(17) . . yes
N21B C22B C12B 114.33(15) . . yes
C22B C23B C24B 119.33(18) . . no
C23B C24B C25B 119.58(18) . . no
C24B C25B C26B 118.31(19) . . no
N21B C26B C25B 122.27(18) . . yes
C14B C13B H13B 120.1(2) . . no
C12B C13B H13B 120.1(2) . . no
C13B C14B H14B 120.6(2) . . no
C15B C14B H14B 120.6(2) . . no
C16B C15B H15B 120.6(3) . . no
C14B C15B H15B 120.6(3) . . no
C15B C16B H16B 118.8(2) . . no
N11B C16B H16B 118.8(2) . . no
C24B C23B H23B 120.3(2) . . no
C22B C23B H23B 120.3(2) . . no
C25B C24B H24B 120.2(2) . . no
C23B C24B H24B 120.2(2) . . no
C24B C25B H25B 120.8(2) . . no
C26B C25B H25B 120.8(2) . . no
N21B C26B H26B 118.9(2) . . no
C25B C26B H26B 118.9(2) . . no
N31 C32 C33 120.75(18) . . yes
N31 C32 C42 114.14(17) . . yes
C33 C32 C42 125.1(2) . . no
C32 C33 C34 119.7(2) . . no
C33 C34 C35 120.0(2) . . no
C34 C35 C36 117.82(19) . . no
N31 C36 C35 123.1(2) . . yes
N41 C42 C32 114.99(18) . . yes
N41 C42 C43 121.69(17) . . yes
C32 C42 C43 123.25(18) . . no
C42 C43 C44 118.8(2) . . no
C43 C44 C45 119.3(2) . . no
C44 C45 C46 119.38(19) . . no
N41 C46 C45 122.08(19) . . yes
C34 C33 H33 120.2(3) . . no
C32 C33 H33 120.2(2) . . no
C33 C34 H34 120.0(3) . . no
C35 C34 H34 120.0(3) . . no
C36 C35 H35 121.1(3) . . no
C34 C35 H35 121.1(3) . . no
N31 C36 H36 118.5(2) . . no
C35 C36 H36 118.5(2) . . no
C42 C43 H43 120.6(2) . . no
C44 C43 H43 120.6(3) . . no
C43 C44 H44 120.3(3) . . no
C45 C44 H44 120.3(2) . . no
C44 C45 H45 120.3(3) . . no
C46 C45 H45 120.3(3) . . no
N41 C46 H46 118.9(2) . . no
C45 C46 H46 119.0(2) . . no
N31B C32B C42B 114.48(17) . . yes
C33B C32B C42B 123.01(19) . . no
N31B C32B C33B 122.48(17) . . yes
C32B C33B C34B 118.5(2) . . no
C33B C34B C35B 119.4(2) . . no
C34B C35B C36B 119.54(19) . . no
N31B C36B C35B 122.3(2) . . yes
C32B C42B C43B 124.42(17) . . no
N41B C42B C43B 122.85(17) . . yes
N41B C42B C32B 112.70(18) . . yes
C42B C43B C44B 118.52(19) . . no
C43B C44B C45B 119.2(2) . . no
C44B C45B C46B 119.8(2) . . no
N41B C46B C45B 122.08(19) . . yes
C32B C33B H33B 120.8(2) . . no
C34B C33B H33B 120.8(2) . . no
C35B C34B H34B 120.3(3) . . no
C33B C34B H34B 120.3(3) . . no
C34B C35B H35B 120.2(3) . . no
C36B C35B H35B 120.2(3) . . no
N31B C36B H36B 118.8(2) . . no
C35B C36B H36B 118.8(2) . . no
C44B C43B H43B 120.7(2) . . no
C42B C43B H43B 120.7(2) . . no
C43B C44B H44B 120.4(2) . . no
C45B C44B H44B 120.4(2) . . no
C44B C45B H45B 120.1(3) . . no
C46B C45B H45B 120.1(3) . . no
N41B C46B H46B 119.0(2) . . no
C45B C46B H46B 119.0(2) . . no
N51 C52 C62 113.99(15) . . yes
C53 C52 C62 124.27(17) . . no
N51 C52 C53 121.74(18) . . yes
C52 C53 C54 119.35(18) . . no
C53 C54 C55 118.96(18) . . no
C54 C55 C56 119.6(2) . . no
N51 C56 C55 122.11(18) . . yes
N61 C62 C52 114.33(15) . . yes
C52 C62 C63 123.50(17) . . no
N61 C62 C63 122.17(18) . . yes
C62 C63 C64 119.32(18) . . no
C63 C64 C65 118.27(19) . . no
C64 C65 C66 120.8(2) . . no
N61 C66 C65 120.88(19) . . yes
C54 C53 H53 120.3(2) . . no
C52 C53 H53 120.3(2) . . no
C55 C54 H54 120.5(2) . . no
C53 C54 H54 120.5(2) . . no
C54 C55 H55 120.2(2) . . no
C56 C55 H55 120.2(2) . . no
N51 C56 H56 118.9(2) . . no
C55 C56 H56 118.9(2) . . no
C62 C63 H63 120.3(2) . . no
C64 C63 H63 120.3(2) . . no
C65 C64 H64 120.9(3) . . no
C63 C64 H64 120.9(2) . . no
C64 C65 H65 119.6(2) . . no
C66 C65 H65 119.6(2) . . no
C65 C66 H66 119.6(2) . . no
N61 C66 H66 119.6(2) . . no
N51B C52B C53B 121.89(17) . . yes
C53B C52B C62B 123.40(18) . . no
N51B C52B C62B 114.63(17) . . yes
C52B C53B C54B 118.5(2) . . no
C53B C54B C55B 119.9(2) . . no
C54B C55B C56B 119.22(19) . . no
N51B C56B C55B 121.40(19) . . yes
N61B C62B C52B 113.57(16) . . yes
C52B C62B C63B 124.3(2) . . no
N61B C62B C63B 122.13(17) . . yes
C62B C63B C64B 119.2(2) . . no
C63B C64B C65B 118.9(2) . . no
C64B C65B C66B 119.4(2) . . no
N61B C66B C65B 121.7(2) . . yes
C52B C53B H53B 120.8(2) . . no
C54B C53B H53B 120.7(3) . . no
C55B C54B H54B 120.0(2) . . no
C53B C54B H54B 120.1(3) . . no
C54B C55B H55B 120.4(3) . . no
C56B C55B H55B 120.4(3) . . no
N51B C56B H56B 119.3(3) . . no
C55B C56B H56B 119.3(2) . . no
C62B C63B H63B 120.4(2) . . no
C64B C63B H63B 120.4(2) . . no
C63B C64B H64B 120.6(3) . . no
C65B C64B H64B 120.5(3) . . no
C66B C65B H65B 120.3(3) . . no
C64B C65B H65B 120.3(3) . . no
C65B C66B H66B 119.1(2) . . no
N61B C66B H66B 119.1(2) . . no

loop_
_geom_bond_atom_site_label_1
_geom_bond_atom_site_label_2
_geom_bond_distance
_geom_bond_publ_flag
Os1 N11B 2.0656(14) yes
Os1 N21B 2.0584(14) yes
Os2 N41B 2.0573(18) yes
Os2 N31B 2.0589(16) yes
Os3 N51B 2.0562(17) yes
Os3 N61B 2.0627(17) yes
Ru1 N21 2.0496(14) yes
Ru1 N11 2.0597(16) yes
Ru2 N31 2.0608(16) yes
Ru2 N41 2.0528(16) yes
Ru3 N61 2.0556(15) yes
Ru3 N51 2.0562(15) yes
P1 F12 1.5960(15) yes
P1 F11 1.6023(16) yes
P1 F16 1.6021(16) yes
P1 F15 1.5983(14) yes
P1 F13 1.6083(15) yes
P1 F14 1.6148(15) yes
P1B F14B 1.5941(12) yes
P1B F12B 1.6103(14) yes
P1B F13B 1.5980(16) yes
P1B F16B 1.6125(16) yes
P1B F15B 1.6185(16) yes
P1B F11B 1.5925(16) yes
P2 F23 1.6106(18) yes
P2 F24 1.6102(15) yes
P2 F25 1.5976(17) yes
P2 F21 1.6026(17) yes
P2 F26 1.5966(16) yes
P2 F22 1.6006(15) yes
P2B F26B 1.6155(16) yes
P2B F25B 1.6185(13) yes
P2B F24B 1.5921(15) yes
P2B F21B 1.5910(16) yes
P2B F22B 1.6038(16) yes
P2B F23B 1.6036(14) yes
N11 C16 1.359(2) yes
N11 C12 1.355(3) yes
N21 C22 1.380(3) yes
N21 C26 1.367(2) yes
N11B C12B 1.344(2) yes
N11B C16B 1.334(3) yes
N21B C22B 1.362(2) yes
N21B C26B 1.352(3) yes
N31 C36 1.341(2) yes
N31 C32 1.362(3) yes
N41 C42 1.360(3) yes
N41 C46 1.354(2) yes
N31B C32B 1.346(3) yes
N31B C36B 1.358(3) yes
N41B C42B 1.363(2) yes
N41B C46B 1.373(3) yes
N51 C56 1.357(3) yes
N51 C52 1.359(2) yes
N61 C62 1.367(2) yes
N61 C66 1.367(3) yes
C12 C13 1.388(3) no
C12 C22 1.463(3) no
C13 C14 1.382(3) no
C14 C15 1.379(3) no
C15 C16 1.384(3) no
C22 C23 1.393(3) no
C23 C24 1.379(3) no
C24 C25 1.402(3) no
C25 C26 1.356(3) no
N51B C56B 1.350(2) yes
N51B C52B 1.342(3) yes
N61B C62B 1.369(3) yes
N61B C66B 1.362(3) yes
C13 H13 0.950(3) no
C14 H14 0.950(3) no
C15 H15 0.950(3) no
C16 H16 0.950(3) no
C23 H23 0.950(3) no
C24 H24 0.950(3) no
C25 H25 0.950(2) no
C26 H26 0.950(3) no
C12B C22B 1.481(3) no
C12B C13B 1.390(3) no
C13B C14B 1.376(3) no
C14B C15B 1.368(3) no
C15B C16B 1.401(3) no
C22B C23B 1.384(3) no
C23B C24B 1.379(3) no
C24B C25B 1.397(3) no
C25B C26B 1.387(3) no
C13B H13B 0.950(3) no
C14B H14B 0.950(3) no
C15B H15B 0.950(3) no
C16B H16B 0.950(3) no
C23B H23B 0.950(3) no
C24B H24B 0.950(3) no
C25B H25B 0.950(3) no
C26B H26B 0.950(3) no
C32 C33 1.387(3) no
C32 C42 1.468(3) no
C33 C34 1.377(3) no
C34 C35 1.379(4) no
C35 C36 1.389(3) no
C42 C43 1.399(3) no
C43 C44 1.379(3) no
C44 C45 1.392(3) no
C45 C46 1.376(3) no
C33 H33 0.950(3) no
C34 H34 0.950(3) no
C35 H35 0.950(3) no
C36 H36 0.950(3) no
C43 H43 0.950(3) no
C44 H44 0.950(3) no
C45 H45 0.950(3) no
C46 H46 0.950(3) no
C32B C33B 1.390(3) no
C32B C42B 1.497(3) no
C33B C34B 1.389(3) no
C34B C35B 1.363(3) no
C35B C36B 1.377(3) no
C42B C43B 1.381(3) no
C43B C44B 1.389(3) no
C44B C45B 1.392(3) no
C45B C46B 1.364(3) no
C33B H33B 0.950(3) no
C34B H34B 0.950(3) no
C35B H35B 0.950(3) no
C36B H36B 0.950(3) no
C43B H43B 0.950(3) no
C44B H44B 0.950(3) no
C45B H45B 0.950(3) no
C46B H46B 0.950(3) no
C52 C53 1.384(3) no
C52 C62 1.490(3) no
C53 C54 1.381(3) no
C54 C55 1.375(3) no
C55 C56 1.376(3) no
C62 C63 1.383(3) no
C63 C64 1.388(3) no
C64 C65 1.396(3) no
C65 C66 1.375(3) no
C53 H53 0.950(3) no
C54 H54 0.950(3) no
C55 H55 0.950(3) no
C56 H56 0.950(3) no
C63 H63 0.950(3) no
C64 H64 0.950(3) no
C65 H65 0.950(3) no
C66 H66 0.950(3) no
C52B C53B 1.387(3) no
C52B C62B 1.489(3) no
C53B C54B 1.386(3) no
C54B C55B 1.359(3) no
C55B C56B 1.392(3) no
C62B C63B 1.370(3) no
C63B C64B 1.395(3) no
C64B C65B 1.397(4) no
C65B C66B 1.377(3) no
C53B H53B 0.950(3) no
C54B H54B 0.950(3) no
C55B H55B 0.950(3) no
C56B H56B 0.950(3) no
C63B H63B 0.950(3) no
C64B H64B 0.950(3) no
C65B H65B 0.950(3) no
C66B H66B 0.950(4) no

loop_
_geom_contact_atom_site_label_1
_geom_contact_atom_site_label_2
_geom_contact_distance
_geom_contact_site_symmetry_2
_geom_contact_publ_flag
F11 C43 3.084(3) 3_565 no
F11 C35B 3.148(2) . no
F11B C22 3.168(2) . no
F11B C23 3.295(2) . no
F12 C53 3.212(3) 2_655 no
F12 C52 3.162(3) 2_655 no
F12 C33 3.360(3) 3_565 no
F12B C13 3.059(2) . no
F12B C25B 3.116(2) . no
F13 C55B 3.093(3) 3_565 no
F13 C63 3.100(3) 2_655 no
F13 C54B 3.275(3) 3_565 no
F13B C42 3.229(3) . no
F13B C43 3.112(2) . no
F13B C23 3.288(2) . no
F14 C23 3.220(3) . no
F14 C15B 3.103(3) 2_655 no
F14 C34B 3.332(3) . no
F14 C14B 3.294(3) 2_655 no
F14B C63 3.182(3) . no
F14B C62 3.324(2) . no
F15 C33 3.257(3) 3_565 no
F15 C32 3.237(3) 3_565 no
F15B C65B 3.134(3) . no
F15B C53 3.130(3) . no
F16 C13 3.082(2) . no
F16 C53 3.259(3) 2_655 no
F16 C12 3.305(3) . no
F16B C33 3.231(3) . no
F16B C44B 3.197(3) 1_554 no
F16B C45B 3.072(3) 1_554 no
F21 C15 3.142(3) . no
F21 C23B 3.090(3) 2_655 no
F21B C42B 3.153(2) . no
F21B C43B 3.299(2) . no
F22 C53B 3.212(3) 3_565 no
F22 C52B 3.131(3) 3_565 no
F22B C33B 3.063(3) . no
F22B C45 3.132(3) . no
F23 C63B 3.113(4) 3_565 no
F23 C54 3.284(3) . no
F23 C55 3.089(3) . no
F23B C22B 3.231(3) . no
F23B C43B 3.267(3) . no
F23B C23B 3.113(3) . no
F24 C35 3.103(3) 3_566 no
F24 C34 3.297(3) 3_566 no
F24 C14 3.321(3) . no
F24 C43B 3.215(2) . no
F24B C63B 3.158(2) . no
F24B C62B 3.304(2) . no
F25 C12B 3.232(3) 2_655 no
F25 C13B 3.257(3) 2_655 no
F25B C53B 3.115(2) . no
F25B C65 3.145(3) . no
F26 C33B 3.100(2) . no
F26 C32B 3.319(2) . no
F26 C53B 3.269(3) 3_565 no
F26B C24 3.212(2) . no
F26B C13B 3.232(3) . no
F26B C25 3.086(2) . no
F11 H35B 2.376(2) . no
F11 H54B 2.666(2) 3_565 no
F11B H53 2.730(3) . no
F11B H63 2.807(3) . no
F12 H33 2.815(3) 3_565 no
F12 H43 2.754(3) 3_565 no
F12B H25B 2.378(2) . no
F12B H44B 2.760(3) 1_554 no
F13 H54B 2.765(3) 3_565 no
F13 H55B 2.390(2) 3_565 no
F13 H14B 2.721(3) 2_655 no
F14 H15B 2.389(3) 2_655 no
F14 H34B 2.510(2) . no
F14 H14B 2.794(3) 2_655 no
F14B H43 2.825(3) . no
F14B H33 2.809(3) . no
F15 H23 2.767(3) . no
F15 H13 2.830(3) . no
F15B H53 2.839(3) . no
F15B H24B 2.601(2) . no
F15B H65B 2.382(3) . no
F16 H53 2.814(3) 2_655 no
F16 H63 2.864(3) 2_655 no
F16B H45B 2.393(3) 1_554 no
F16B H64B 2.550(3) . no
F16B H44B 2.661(3) 1_554 no
F21 H15 2.374(3) . no
F21 H54 2.632(3) . no
F21B H53B 2.722(2) . no
F21B H63B 2.774(2) . no
F22 H23B 2.770(3) 2_655 no
F22 H13B 2.816(3) 2_655 no
F22B H24 2.768(2) . no
F22B H45 2.400(3) . no
F23 H54 2.786(3) . no
F23 H34 2.753(3) 3_566 no
F23 H55 2.384(3) . no
F23B H33B 2.846(3) . no
F24 H34 2.791(3) 3_566 no
F24 H35 2.396(3) 3_566 no
F24 H14 2.489(2) . no
F24B H23B 2.820(3) . no
F24B H13B 2.827(3) . no
F25 H43B 2.743(2) . no
F25 H33B 2.836(2) . no
F25B H53B 2.785(2) . no
F25B H65 2.387(3) . no
F25B H44 2.609(2) . no
F26 H63B 2.858(4) 3_565 no
F26 H53B 2.858(3) 3_565 no
F26B H24 2.680(2) . no
F26B H25 2.404(2) . no
F26B H64 2.561(3) . no
N11 H16 2.659(3) 3_665 no
N11B H16B 2.682(3) 2_655 no
N21 H26 2.652(3) 2_655 no
N21B H26B 2.621(3) 3_665 no
N31 H36 2.671(3) 3_565 no
N31B H36B 2.698(3) 2_665 no
N41 H46 2.623(3) 2_665 no
N41B H46B 2.646(3) 3_565 no
N51 H56 2.637(4) 3_675 no
N51B H56B 2.580(3) 2_765 no
N61 H66 2.693(3) 2_765 no
N61B H66B 2.708(3) 3_675 no
C12 F16 3.305(3) . no
C12B F25 3.232(3) 3_665 no
C13 F16 3.082(2) . no
C13 F12B 3.059(2) . no
C13B F26B 3.232(3) . no
C13B F25 3.257(3) 3_665 no
C14 F24 3.321(3) 1_554 no
C14B F14 3.294(3) 3_665 no
C15 F21 3.142(3) 1_554 no
C15B F14 3.103(3) 3_665 no
C22 F11B 3.168(2) . no
C22B F23B 3.231(3) . no
C23 F11B 3.295(2) . no
C23 F14 3.220(3) . no
C23 F13B 3.288(2) . no
C23B F23B 3.113(3) . no
C23B F21 3.090(3) 3_665 no
C24 F26B 3.212(2) . no
C25 F26B 3.086(2) . no
C25B F12B 3.116(2) 1_556 no
C32 F15 3.237(3) 2_665 no
C32B F26 3.319(2) . no
C33 F16B 3.231(3) . no
C33 F15 3.257(3) 2_665 no
C33 F12 3.360(3) 2_665 no
C33B F22B 3.063(3) . no
C33B F26 3.100(2) . no
C34 F24 3.297(3) 2_664 no
C34B F14 3.332(3) . no
C35 F24 3.103(3) 2_664 no
C35B F11 3.148(2) . no
C42 F13B 3.229(3) . no
C42B F21B 3.153(2) . no
C43 F11 3.084(3) 2_665 no
C43 F13B 3.112(2) . no
C43B F21B 3.299(2) . no
C43B F23B 3.267(3) . no
C43B F24 3.215(2) . no
C44B F16B 3.197(3) 1_556 no
C45 F22B 3.132(3) . no
C45B F16B 3.072(3) 1_556 no
C52 C56 3.564(3) 3_675 no
C52 F12 3.162(3) 3_665 no
C52B C56B 3.552(3) 2_765 no
C52B F22 3.131(3) . no
C53 F16 3.259(3) 3_665 no
C53 F15B 3.130(3) . no
C53 F12 3.212(3) 3_665 no
C53B F26 3.269(3) . no
C53B F22 3.212(3) . no
C53B F25B 3.115(2) . no
C54 F23 3.284(3) . no
C54B F13 3.275(2) 2_665 no
C55 F23 3.089(3) . no
C55B F13 3.093(3) 2_665 no
C56 C52 3.564(3) 2_765 no
C56B C52B 3.552(3) 3_675 no
C62 F14B 3.324(2) . no
C62B F24B 3.304(2) . no
C63 F14B 3.182(3) . no
C63 F13 3.100(3) 3_665 no
C63B F24B 3.158(2) . no
C63B F23 3.113(3) . no
C65 F25B 3.145(3) . no
C65B F15B 3.134(3) 1_556 no
C13 H23 2.783(3) . no
C13B H23B 2.769(3) . no
C14 H54 2.896(3) 2_655 no
C14B H25 3.087(3) . no
C14B H34B 3.079(4) 3_665 no
C15 H54 3.096(4) 2_655 no
C15B H26 3.073(3) . no
C16 H16 3.017(3) 3_665 no
C16B H16B 3.009(3) 2_655 no
C22 H26 2.987(3) 2_655 no
C22B H26B 2.964(3) 3_665 no
C23 H13 2.780(3) . no
C23B H13B 2.771(3) . no
C24 H64 3.094(3) . no
C24 H15B 3.010(3) 2_655 no
C24B H44B 2.928(3) . no
C25 H16B 3.041(3) 2_655 no
C25 H64 3.094(3) . no
C25B H44B 3.002(3) . no
C26 H26 3.044(3) 2_655 no
C26B H26B 3.015(4) 3_665 no
C33 H43 2.773(3) . no
C33B H43B 2.780(3) . no
C34 H45B 3.087(3) 1_554 no
C34 H14 3.093(3) 2_665 no
C34B H54B 2.881(3) 3_565 no
C35 H46B 3.098(3) 1_554 no
C36 H36 3.059(3) 3_565 no
C36B H36B 3.009(3) 2_665 no
C42 H46 2.953(3) 2_665 no
C42B H46B 2.969(4) 3_565 no
C43 H33 2.776(3) . no
C43B H33B 2.771(3) . no
C44 H24 2.933(3) . no
C44B H35 2.997(3) 3_566 no
C44B H64B 3.085(3) . no
C45 H24 3.005(3) . no
C45B H64B 3.079(3) . no
C45B H36 3.032(3) 3_566 no
C46 H46 3.010(3) 2_665 no
C46B H46B 3.093(3) 3_565 no
C52 H56 2.901(3) 3_675 no
C52B H56B 2.876(3) 2_765 no
C53 H63 2.762(3) . no
C53B H63B 2.761(3) . no
C54 H65B 3.058(3) . no
C54 H34 3.045(4) . no
C54B H65 3.072(3) . no
C54B H14B 3.018(3) . no
C55 H34 2.984(4) . no
C55B H14B 2.986(4) . no
C56 H56 3.038(4) 3_675 no
C56B H56B 2.991(3) 2_765 no
C63 H53 2.767(3) . no
C63B H53B 2.768(3) . no
C64 H44 2.959(4) . no
C64B H24B 2.959(3) . no
C66 H66 3.018(4) 2_765 no
C66B H66B 3.079(3) 3_675 no
H13 F15 2.830(3) . no
H13 C23 2.780(3) . no
H13 H23 2.248(3) . no
H13B F24B 2.827(3) . no
H13B F22 2.816(3) 3_665 no
H13B H23B 2.233(3) . no
H13B C23B 2.771(3) . no
H14 C34 3.093(4) 3_565 no
H14 H54 2.529(3) 2_655 no
H14 F24 2.489(2) 1_554 no
H14B C54B 3.018(3) 2_765 no
H14B F14 2.794(3) 3_665 no
H14B C55B 2.986(3) 2_765 no
H14B F13 2.721(2) 3_665 no
H15 F21 2.374(3) 1_554 no
H15B F14 2.389(3) 3_665 no
H15B C24 3.010(3) 3_665 no
H16 C16 3.017(4) 2_655 no
H16 N11 2.659(3) 2_655 no
H16B C25 3.041(3) 3_665 no
H16B N11B 2.682(2) 3_665 no
H16B C16B 3.009(3) 3_665 no
H23 F15 2.767(3) . no
H23 C13 2.783(3) . no
H23 H13 2.248(3) . no
H23B F24B 2.820(3) . no
H23B F22 2.770(3) 3_665 no
H23B C13B 2.769(3) . no
H23B H13B 2.233(3) . no
H24 C45 3.005(3) . no
H24 H44 2.593(3) . no
H24 C44 2.933(3) . no
H24 F26B 2.680(2) . no
H24 F22B 2.768(2) . no
H24B F15B 2.601(2) 1_556 no
H24B C64B 2.959(3) . no
H24B H64B 2.581(3) . no
H24B H44B 2.590(4) . no
H25 F26B 2.404(2) . no
H25 C14B 3.087(3) . no
H25B F12B 2.378(2) 1_556 no
H26 N21 2.652(3) 3_665 no
H26 C15B 3.073(3) . no
H26 C26 3.044(3) 3_665 no
H26 C22 2.987(3) 3_665 no
H26B N21B 2.621(3) 2_655 no
H26B C26B 3.015(3) 2_655 no
H26B C22B 2.964(3) 2_655 no
H33 F12 2.815(3) 2_665 no
H33 C43 2.776(3) . no
H33 H43 2.243(3) . no
H33 F14B 2.809(3) . no
H33B C43B 2.771(3) . no
H33B H43B 2.244(3) . no
H33B F23B 2.846(3) . no
H33B F25 2.836(2) . no
H34 F23 2.753(3) 2_664 no
H34 C54 3.045(3) 3_675 no
H34 F24 2.791(3) 2_664 no
H34 C55 2.984(4) 3_675 no
H34B F14 2.510(2) . no
H34B C14B 3.079(3) 2_655 no
H34B H54B 2.474(3) 3_565 no
H35 F24 2.396(3) 2_664 no
H35 C44B 2.997(4) 2_664 no
H35B F11 2.376(2) . no
H36 C45B 3.032(3) 2_664 no
H36 N31 2.671(3) 2_665 no
H36 C36 3.059(3) 2_665 no
H36B C36B 3.009(3) 3_565 no
H36B N31B 2.698(3) 3_565 no
H43 H33 2.243(3) . no
H43 C33 2.773(3) . no
H43 F12 2.754(3) 2_665 no
H43 F14B 2.825(3) . no
H43B H33B 2.244(3) . no
H43B C33B 2.780(3) . no
H43B F25 2.743(2) . no
H44 H24 2.593(3) . no
H44 C64 2.959(4) . no
H44 F25B 2.609(2) . no
H44 H64 2.562(4) . no
H44B C25B 3.002(3) . no
H44B C24B 2.928(3) . no
H44B F12B 2.760(3) 1_556 no
H44B F16B 2.661(3) 1_556 no
H44B H24B 2.590(4) . no
H45 F22B 2.400(3) . no
H45B F16B 2.393(3) 1_556 no
H45B C34 3.087(3) 1_556 no
H46 N41 2.623(3) 3_565 no
H46 C42 2.953(3) 3_565 no
H46 C46 3.010(4) 3_565 no
H46B N41B 2.646(3) 2_665 no
H46B C46B 3.093(4) 2_665 no
H46B C35 3.098(3) 1_556 no
H46B C42B 2.969(3) 2_665 no
H53 F15B 2.839(3) . no
H53 F11B 2.730(3) . no
H53 H63 2.225(3) . no
H53 F16 2.814(3) 3_665 no
H53 C63 2.767(3) . no
H53B F25B 2.785(2) . no
H53B F21B 2.722(2) . no
H53B F26 2.858(3) . no
H53B C63B 2.768(3) . no
H53B H63B 2.230(3) . no
H54 H14 2.529(3) 3_665 no
H54 C14 2.896(3) 3_665 no
H54 C15 3.096(3) 3_665 no
H54 F21 2.632(2) . no
H54 F23 2.786(3) . no
H54B C34B 2.881(4) 2_665 no
H54B F11 2.666(2) 2_665 no
H54B F13 2.765(2) 2_665 no
H54B H34B 2.474(4) 2_665 no
H55 F23 2.384(3) . no
H55B F13 2.390(3) 2_665 no
H56 C52 2.901(3) 2_765 no
H56 C56 3.038(3) 2_765 no
H56 N51 2.637(3) 2_765 no
H56B C52B 2.876(3) 3_675 no
H56B N51B 2.580(3) 3_675 no
H56B C56B 2.991(4) 3_675 no
H63 H53 2.225(3) . no
H63 F16 2.864(3) 3_665 no
H63 C53 2.762(3) . no
H63 F11B 2.807(3) . no
H63B H53B 2.230(3) . no
H63B C53B 2.761(3) . no
H63B F26 2.858(3) . no
H63B F21B 2.774(2) . no
H64 F26B 2.561(3) . no
H64 C24 3.094(3) . no
H64 C25 3.094(3) . no
H64 H44 2.562(4) . no
H64B C44B 3.085(3) . no
H64B F16B 2.550(3) 1_556 no
H64B H24B 2.581(3) . no
H64B C45B 3.079(3) . no
H65 C54B 3.072(3) . no
H65 F25B 2.387(3) . no
H65B F15B 2.382(3) 1_556 no
H65B C54 3.058(3) . no
H66 N61 2.693(3) 3_675 no
H66 C66 3.018(3) 3_675 no
H66B C66B 3.079(4) 2_765 no
H66B N61B 2.708(3) 2_765 no

loop_
_geom_hbond_atom_site_label_D
_geom_hbond_atom_site_label_H
_geom_hbond_atom_site_label_A
_geom_hbond_distance_DH
_geom_hbond_distance_HA
_geom_hbond_distance_DA
_geom_hbond_angle_DHA
_geom_hbond_site_symmetry_A
_geom_hbond_publ_flag
C14 H14 F24 0.950(3) 2.489(2) 3.321(3) 146.1(2) 1_554 yes
C15 H15 F21 0.950(3) 2.374(3) 3.142(3) 137.6(2) 1_554 yes
C15B H15B F14 0.950(3) 2.389(3) 3.103(3) 131.7(2) 3_665 yes
C25 H25 F26B 0.950(2) 2.404(2) 3.086(2) 128.5(2) . yes
C25B H25B F12B 0.950(3) 2.378(2) 3.116(2) 134.2(2) 1_556 yes
C26B H26B N21B 0.950(3) 2.621(3) 3.174(3) 117.5(2) 2_655 yes
C34B H34B F14 0.950(3) 2.510(2) 3.332(3) 144.9(2) . yes
C35 H35 F24 0.950(3) 2.396(3) 3.103(3) 130.9(2) 2_664 yes
C35B H35B F11 0.950(3) 2.376(2) 3.148(2) 138.1(2) . yes
C45 H45 F22B 0.950(3) 2.400(3) 3.132(3) 133.7(2) . yes
C45B H45B F16B 0.950(3) 2.393(3) 3.072(3) 128.1(2) 1_556 yes
C46 H46 N41 0.950(3) 2.623(3) 3.170(3) 117.1(2) 3_565 yes
C55 H55 F23 0.950(3) 2.384(3) 3.089(3) 130.8(2) . yes
C55B H55B F13 0.950(3) 2.390(3) 3.093(3) 130.5(2) 2_665 yes
C56B H56B N51B 0.950(3) 2.580(3) 3.139(3) 117.9(2) 3_675 yes
C65 H65 F25B 0.950(3) 2.387(3) 3.145(3) 136.5(2) . yes
C65B H65B F15B 0.950(3) 2.382(3) 3.134(3) 135.8(2) 1_556 yes

loop_
_geom_torsion_atom_site_label_1
_geom_torsion_atom_site_label_2
_geom_torsion_atom_site_label_3
_geom_torsion_atom_site_label_4
_geom_torsion
_geom_torsion_site_symmetry_1
_geom_torsion_publ_flag
N11B Os1 N11B C12B -173.72(15) 3_665 no
N21B Os1 N11B C12B -95.77(15) 3_665 no
N21B Os1 N11B C16B -177.54(18) . no
N11B Os1 N11B C16B -89.60(17) 2_655 no
N11B Os1 N21B C22B -2.75(15) . no
N21B Os1 N11B C12B -0.17(15) . no
N11B Os1 N11B C12B 87.77(15) 2_655 no
N21B Os1 N21B C22B -178.44(15) 2_655 no
N21B Os1 N21B C22B 85.62(15) 3_665 no
N11B Os1 N21B C26B -178.39(18) . no
N11B Os1 N21B C26B 83.93(18) 2_655 no
N11B Os1 N11B C16B 8.91(18) 3_665 no
N21B Os1 N11B C16B 86.86(17) 3_665 no
N11B Os1 N21B C22B -100.42(15) 2_655 no
N21B Os1 N21B C26B 5.91(18) 2_655 no
N21B Os1 N21B C26B -90.02(18) 3_665 no
N41B Os2 N41B C42B 84.95(14) 3_565 no
N41B Os2 N41B C46B 4.32(17) 2_665 no
N31B Os2 N41B C46B 179.55(17) . no
N31B Os2 N41B C46B 82.01(16) 2_665 no
N31B Os2 N41B C42B -3.33(13) . no
N41B Os2 N31B C32B -0.56(14) . no
N31B Os2 N31B C32B 87.40(15) 2_665 no
N31B Os2 N31B C32B -174.27(14) 3_565 no
N41B Os2 N31B C32B -96.63(15) 3_565 no
N41B Os2 N31B C36B -176.29(17) . no
N41B Os2 N41B C46B -92.18(16) 3_565 no
N41B Os2 N41B C42B -178.56(14) 2_665 no
N31B Os2 N31B C36B 10.01(17) 3_565 no
N31B Os2 N41B C42B -100.87(14) 2_665 no
N31B Os2 N31B C36B -88.33(17) 2_665 no
N41B Os2 N31B C36B 87.65(17) 3_565 no
N51B Os3 N51B C56B -90.62(16) 2_765 no
N51B Os3 N61B C66B -178.88(17) . no
N61B Os3 N61B C66B -90.51(18) 3_675 no
N61B Os3 N61B C66B 7.71(17) 2_765 no
N51B Os3 N61B C62B 1.55(13) . no
N51B Os3 N61B C66B 85.86(17) 2_765 no
N61B Os3 N51B C56B 83.21(16) 3_675 no
N51B Os3 N51B C56B 5.01(16) 3_675 no
N61B Os3 N61B C62B 89.92(15) 3_675 no
N61B Os3 N51B C52B -102.15(14) 3_675 no
N61B Os3 N51B C52B -4.78(13) . no
N51B Os3 N51B C52B 179.65(16) 3_675 no
N51B Os3 N51B C52B 84.03(14) 2_765 no
N61B Os3 N51B C56B -179.42(17) . no
N61B Os3 N61B C62B -171.85(14) 2_765 no
N51B Os3 N61B C62B -93.70(14) 2_765 no
N11 Ru1 N11 C16 -7.77(16) 2_655 no
N11 Ru1 N11 C16 89.78(16) 3_665 no
N11 Ru1 N11 C12 173.84(13) 2_655 no
N11 Ru1 N21 C26 -84.00(15) 3_665 no
N21 Ru1 N11 C12 95.27(13) 2_655 no
N21 Ru1 N11 C16 178.26(16) . no
N21 Ru1 N21 C26 -5.39(15) 3_665 no
N21 Ru1 N11 C12 -0.14(13) . no
N11 Ru1 N21 C22 100.90(13) 3_665 no
N11 Ru1 N21 C22 4.06(12) . no
N11 Ru1 N21 C26 179.17(16) . no
N11 Ru1 N11 C12 -88.61(13) 3_665 no
N21 Ru1 N21 C26 90.40(15) 2_655 no
N21 Ru1 N21 C22 179.50(12) 3_665 no
N21 Ru1 N11 C16 -86.34(16) 2_655 no
N21 Ru1 N21 C22 -84.70(12) 2_655 no
N31 Ru2 N41 C46 178.56(16) . no
N31 Ru2 N41 C42 3.71(13) . no
N41 Ru2 N31 C32 94.76(14) 2_665 no
N31 Ru2 N31 C36 -6.46(16) 2_665 no
N41 Ru2 N41 C42 -85.01(13) 2_665 no
N31 Ru2 N31 C36 91.42(16) 3_565 no
N41 Ru2 N41 C42 179.25(13) 3_565 no
N41 Ru2 N31 C36 -84.84(16) 2_665 no
N31 Ru2 N31 C32 -88.98(14) 3_565 no
N31 Ru2 N31 C32 173.14(14) 2_665 no
N41 Ru2 N41 C46 -5.90(15) 3_565 no
N41 Ru2 N31 C36 179.78(17) . no
N31 Ru2 N41 C46 -84.33(15) 3_565 no
N41 Ru2 N41 C46 89.84(15) 2_665 no
N31 Ru2 N41 C42 100.82(13) 3_565 no
N41 Ru2 N31 C32 -0.62(13) . no
N61 Ru3 N51 C56 -84.63(18) 2_765 no
N61 Ru3 N51 C52 6.75(15) . no
N51 Ru3 N61 C62 -2.14(15) . no
N51 Ru3 N61 C66 -86.85(18) 3_675 no
N61 Ru3 N61 C66 89.16(18) 2_765 no
N61 Ru3 N61 C62 172.17(15) 3_675 no
N61 Ru3 N61 C66 -8.10(19) 3_675 no
N51 Ru3 N51 C52 -177.86(15) 2_765 no
N51 Ru3 N51 C56 -5.85(19) 2_765 no
N61 Ru3 N51 C52 103.37(15) 2_765 no
N61 Ru3 N51 C56 178.75(19) . no
N61 Ru3 N61 C62 -90.57(15) 2_765 no
N51 Ru3 N51 C56 90.12(18) 3_675 no
N51 Ru3 N61 C62 93.42(15) 3_675 no
N51 Ru3 N61 C66 177.58(19) . no
N51 Ru3 N51 C52 -81.89(15) 3_675 no
Ru1 N11 C12 C13 174.88(14) . no
Ru1 N11 C16 C15 -173.91(15) . no
Ru1 N11 C12 C22 -3.6(2) . no
C16 N11 C12 C13 -3.6(3) . no
C16 N11 C12 C22 177.95(16) . no
C12 N11 C16 C15 4.4(3) . no
Ru1 N21 C26 C25 -173.15(13) . no
Ru1 N21 C22 C23 172.55(13) . no
C22 N21 C26 C25 1.8(3) . no
Ru1 N21 C22 C12 -7.14(18) . no
C26 N21 C22 C12 177.35(15) . no
C26 N21 C22 C23 -2.9(2) . no
C16B N11B C12B C13B 2.0(3) . no
Os1 N11B C12B C13B -175.52(17) . no
C16B N11B C12B C22B -179.68(18) . no
Os1 N11B C16B C15B 177.34(17) . no
C12B N11B C16B C15B 0.0(3) . no
Os1 N11B C12B C22B 2.8(2) . no
Os1 N21B C22B C23B -170.81(17) . no
C26B N21B C22B C12B -179.09(19) . no
C22B N21B C26B C25B -5.4(3) . no
Os1 N21B C26B C25B 170.13(17) . no
Os1 N21B C22B C12B 5.0(2) . no
C26B N21B C22B C23B 5.1(3) . no
C32 N31 C36 C35 3.6(3) . no
C36 N31 C32 C42 177.32(17) . no
Ru2 N31 C32 C33 175.84(15) . no
Ru2 N31 C32 C42 -2.3(2) . no
Ru2 N31 C36 C35 -176.79(15) . no
C36 N31 C32 C33 -4.5(3) . no
C46 N41 C42 C43 -4.3(3) . no
Ru2 N41 C42 C43 170.94(15) . no
C46 N41 C42 C32 178.75(17) . no
Ru2 N41 C42 C32 -6.0(2) . no
Ru2 N41 C46 C45 -170.53(15) . no
C42 N41 C46 C45 4.2(3) . no
C36B N31B C32B C33B 2.3(3) . no
C32B N31B C36B C35B -1.5(3) . no
Os2 N31B C32B C33B -173.77(15) . no
Os2 N31B C32B C42B 3.9(2) . no
Os2 N31B C36B C35B 174.21(15) . no
C36B N31B C32B C42B 180.0(9) . no
C46B N41B C42B C43B 5.4(3) . no
Os2 N41B C46B C45B 172.13(16) . no
C46B N41B C42B C32B -176.47(17) . no
C42B N41B C46B C45B -5.0(3) . no
Os2 N41B C42B C32B 6.2(2) . no
Os2 N41B C42B C43B -172.00(15) . no
Ru3 N51 C56 C55 -169.37(17) . no
C52 N51 C56 C55 2.5(3) . no
C56 N51 C52 C62 177.56(19) . no
Ru3 N51 C52 C53 170.74(17) . no
C56 N51 C52 C53 -1.9(3) . no
Ru3 N51 C52 C62 -9.8(2) . no
Ru3 N61 C62 C63 176.70(18) . no
Ru3 N61 C66 C65 -177.39(17) . no
C66 N61 C62 C63 -3.1(3) . no
C66 N61 C62 C52 177.95(19) . no
Ru3 N61 C62 C52 -2.3(2) . no
C62 N61 C66 C65 2.3(3) . no
C13 C12 C22 C23 8.9(3) . no
C13 C12 C22 N21 -171.37(17) . no
C22 C12 C13 C14 177.80(18) . no
N11 C12 C22 C23 -172.70(17) . no
N11 C12 C22 N21 7.0(2) . no
N11 C12 C13 C14 -0.5(3) . no
C12 C13 C14 C15 3.8(3) . no
C13 C14 C15 C16 -3.0(3) . no
C14 C15 C16 N11 -1.1(3) . no
C12 C22 C23 C24 -179.24(17) . no
N21 C22 C23 C24 1.1(3) . no
C22 C23 C24 C25 1.9(3) . no
C23 C24 C25 C26 -3.0(3) . no
C24 C25 C26 N21 1.2(3) . no
Os3 N51B C56B C55B 170.13(16) . no
C52B N51B C56B C55B -4.4(3) . no
C56B N51B C52B C62B -178.12(17) . no
Os3 N51B C52B C62B 6.9(2) . no
Os3 N51B C52B C53B -169.97(15) . no
C56B N51B C52B C53B 5.0(3) . no
C62B N61B C66B C65B -5.3(3) . no
Os3 N61B C62B C63B -176.35(15) . no
Os3 N61B C62B C52B 1.5(2) . no
C66B N61B C62B C52B -178.10(17) . no
Os3 N61B C66B C65B 175.11(16) . no
C66B N61B C62B C63B 4.1(3) . no
N11B C12B C13B C14B -1.5(3) . no
C22B C12B C13B C14B -179.6(2) . no
C13B C12B C22B C23B -11.1(3) . no
N11B C12B C22B N21B -5.1(3) . no
N11B C12B C22B C23B 170.6(2) . no
C13B C12B C22B N21B 173.2(2) . no
C12B C13B C14B C15B -1.1(4) . no
C13B C14B C15B C16B 3.0(4) . no
C14B C15B C16B N11B -2.6(3) . no
N21B C22B C23B C24B -1.0(3) . no
C12B C22B C23B C24B -176.3(2) . no
C22B C23B C24B C25B -3.0(3) . no
C23B C24B C25B C26B 2.7(3) . no
C24B C25B C26B N21B 1.5(3) . no
N31 C32 C42 C43 -171.48(18) . no
C42 C32 C33 C34 -179.55(19) . no
N31 C32 C33 C34 2.5(3) . no
C33 C32 C42 C43 10.5(3) . no
C33 C32 C42 N41 -172.61(18) . no
N31 C32 C42 N41 5.4(2) . no
C32 C33 C34 C35 0.5(3) . no
C33 C34 C35 C36 -1.5(3) . no
C34 C35 C36 N31 -0.6(3) . no
N41 C42 C43 C44 0.7(3) . no
C32 C42 C43 C44 177.46(19) . no
C42 C43 C44 C45 2.9(3) . no
C43 C44 C45 C46 -3.1(3) . no
C44 C45 C46 N41 -0.6(3) . no
N31B C32B C42B C43B 171.65(18) . no
N31B C32B C33B C34B -0.6(3) . no
C33B C32B C42B N41B 171.19(18) . no
C33B C32B C42B C43B -10.7(3) . no
N31B C32B C42B N41B -6.5(2) . no
C42B C32B C33B C34B -178.14(18) . no
C32B C33B C34B C35B -1.9(3) . no
C33B C34B C35B C36B 2.6(3) . no
C34B C35B C36B N31B -0.9(3) . no
N41B C42B C43B C44B -2.8(3) . no
C32B C42B C43B C44B 179.20(19) . no
C42B C43B C44B C45B -0.2(3) . no
C43B C44B C45B C46B 0.5(3) . no
C44B C45B C46B N41B 2.2(3) . no
N51 C52 C62 N61 7.9(3) . no
N51 C52 C53 C54 -1.9(3) . no
C53 C52 C62 C63 8.3(3) . no
C53 C52 C62 N61 -172.7(2) . no
N51 C52 C62 C63 -171.1(2) . no
C62 C52 C53 C54 178.7(2) . no
C52 C53 C54 C55 5.1(3) . no
C53 C54 C55 C56 -4.5(3) . no
C54 C55 C56 N51 0.7(4) . no
C52 C62 C63 C64 -179.0(2) . no
N61 C62 C63 C64 2.1(3) . no
C62 C63 C64 C65 -0.4(3) . no
C63 C64 C65 C66 -0.3(4) . no
C64 C65 C66 N61 -0.7(4) . no
N51B C52B C62B C63B 172.32(18) . no
C53B C52B C62B C63B -10.8(3) . no
C62B C52B C53B C54B -178.75(19) . no
C53B C52B C62B N61B 171.39(19) . no
N51B C52B C53B C54B -2.1(3) . no
N51B C52B C62B N61B -5.5(2) . no
C52B C53B C54B C55B -1.4(3) . no
C53B C54B C55B C56B 1.9(3) . no
C54B C55B C56B N51B 1.0(3) . no
N61B C62B C63B C64B -1.1(3) . no
C52B C62B C63B C64B -178.71(18) . no
C62B C63B C64B C65B -0.7(3) . no
C63B C64B C65B C66B -0.6(3) . no
C64B C65B C66B N61B 3.7(3) . no
